data_2230434
loop_
_publ_author_name
'Onajole, Oluseye K.'
'Govender, Thavendran'
'Kruger, Hendrik G.'
'Maguire, Glenn E. M.'

_publ_section_title
;
 <i>N</i>-(Adamantan-1-yl)-2-chloroacetamide
;
_journal_coeditor_code NK2092
_journal_issue 6
_journal_name_full 'Acta Crystallographica Section E'
_journal_page_first o1444
_journal_paper_doi 10.1107/S1600536811018046
_journal_volume 67
_journal_year 2011
_chemical_formula_iupac 'C12 H18 Cl N O'
_chemical_formula_moiety 'C12 H18 Cl N O'
_chemical_formula_sum 'C12 H18 Cl N O'
_chemical_formula_weight 227.72
_chemical_name_systematic
;
<i>N</i>-(Adamantan-1-yl)-2-chloroacetamide
;
_space_group_IT_number 61
_symmetry_cell_setting orthorhombic
_symmetry_space_group_name_Hall '-P 2ac 2ab'
_symmetry_space_group_name_H-M 'P b c a'
_atom_sites_solution_hydrogens geom
_atom_sites_solution_primary direct
_atom_sites_solution_secondary difmap
_audit_creation_method SHELXL-97
_cell_angle_alpha 90.00
_cell_angle_beta 90.00
_cell_angle_gamma 90.00
_cell_formula_units_Z 8
_cell_length_a 9.3656(2)
_cell_length_b 13.7515(3)
_cell_length_c 18.7917(4)
_cell_measurement_reflns_used 5629
_cell_measurement_temperature 173(2)
_cell_measurement_theta_max 28.28
_cell_measurement_theta_min 2.96
_cell_volume 2420.20(9)
_computing_cell_refinement 'DENZO-SMN (Otwinowski & Minor, 1997)'
_computing_data_collection 'COLLECT (Nonius, 2000)'
_computing_data_reduction 'DENZO-SMN (Otwinowski & Minor, 1997)'
_computing_molecular_graphics 'OLEX2 (Dolomanov <i>et al.</i>, 2009)'
_computing_publication_material 'SHELXL97 (Sheldrick, 2008)'
_computing_structure_refinement 'SHELXL97 (Sheldrick, 2008)'
_computing_structure_solution 'SHELXS97 (Sheldrick, 2008)'
_diffrn_ambient_temperature 173(2)
_diffrn_measured_fraction_theta_full 0.998
_diffrn_measured_fraction_theta_max 0.998
_diffrn_measurement_device_type 'Nonius KappaCCD'
_diffrn_measurement_method '1.2\% \f scans and \w scans'
_diffrn_radiation_monochromator graphite
_diffrn_radiation_source 'fine-focus sealed tube'
_diffrn_radiation_type MoK\a
_diffrn_radiation_wavelength 0.71073
_diffrn_reflns_av_R_equivalents 0.0072
_diffrn_reflns_av_sigmaI/netI 0.0121
_diffrn_reflns_limit_h_max 12
_diffrn_reflns_limit_h_min -12
_diffrn_reflns_limit_k_max 18
_diffrn_reflns_limit_k_min -18
_diffrn_reflns_limit_l_max 25
_diffrn_reflns_limit_l_min -24
_diffrn_reflns_number 5629
_diffrn_reflns_theta_full 28.28
_diffrn_reflns_theta_max 28.28
_diffrn_reflns_theta_min 2.96
_exptl_absorpt_coefficient_mu 0.291
_exptl_absorpt_correction_T_max 0.9577
_exptl_absorpt_correction_T_min 0.9283
_exptl_absorpt_correction_type multi-scan
_exptl_absorpt_process_details '(SADABS; Sheldrick, 1996)'
_exptl_crystal_colour colourless
_exptl_crystal_density_diffrn 1.250
_exptl_crystal_density_method 'not measured'
_exptl_crystal_description block
_exptl_crystal_F_000 976
_exptl_crystal_size_max 0.26
_exptl_crystal_size_mid 0.16
_exptl_crystal_size_min 0.15
_refine_diff_density_max 0.261
_refine_diff_density_min -0.329
_refine_ls_extinction_coef 0.0078(14)
_refine_ls_extinction_expression Fc^*^=kFc[1+0.001xFc^2^\l^3^/sin(2\q)]^-1/4^
_refine_ls_extinction_method 'SHELXL97 (Sheldrick, 2008)'
_refine_ls_goodness_of_fit_ref 1.054
_refine_ls_hydrogen_treatment constr
_refine_ls_matrix_type full
_refine_ls_number_parameters 137
_refine_ls_number_reflns 3003
_refine_ls_number_restraints 0
_refine_ls_restrained_S_all 1.054
_refine_ls_R_factor_all 0.0440
_refine_ls_R_factor_gt 0.0368
_refine_ls_shift/su_max 0.001
_refine_ls_shift/su_mean 0.000
_refine_ls_structure_factor_coef Fsqd
_refine_ls_weighting_details 'calc w=1/[\s^2^(Fo^2^)+(0.0580P)^2^+0.6640P] where P=(Fo^2^+2Fc^2^)/3'
_refine_ls_weighting_scheme calc
_refine_ls_wR_factor_gt 0.0998
_refine_ls_wR_factor_ref 0.1058
_reflns_number_gt 2568
_reflns_number_total 3003
_reflns_threshold_expression I>2sigma(I)
_cod_data_source_file nk2092.cif
_cod_data_source_block I
_cod_database_code 2230434
_cod_database_fobs_code 2230434

loop_
_symmetry_equiv_pos_as_xyz
'x, y, z'
'-x+1/2, -y, z+1/2'
'x+1/2, -y+1/2, -z'
'-x, y+1/2, -z+1/2'
'-x, -y, -z'
'x-1/2, y, -z-1/2'
'-x-1/2, y-1/2, z'
'x, -y-1/2, z-1/2'

loop_
_atom_site_type_symbol
_atom_site_label
_atom_site_fract_x
_atom_site_fract_y
_atom_site_fract_z
_atom_site_U_iso_or_equiv
_atom_site_adp_type
_atom_site_calc_flag
_atom_site_refinement_flags
_atom_site_occupancy
_atom_site_symmetry_multiplicity
_atom_site_disorder_assembly
_atom_site_disorder_group
Cl Cl1 0.14558(4) 0.52848(3) 0.15642(2) 0.04867(14) Uani d . 1 1 . .
O O1 0.10158(8) 0.66702(7) 0.27321(5) 0.0342(2) Uani d . 1 1 . .
N N1 0.33518(9) 0.70366(7) 0.29263(5) 0.0280(2) Uani d . 1 1 . .
H H1 0.4228 0.6889 0.2797 0.034 Uiso calc R 1 1 . .
C C1 0.31869(11) 0.77662(8) 0.34943(6) 0.0246(2) Uani d . 1 1 . .
C C2 0.23383(13) 0.86513(9) 0.32293(6) 0.0316(3) Uani d . 1 1 . .
H H2A 0.2809 0.8930 0.2804 0.038 Uiso calc R 1 1 . .
H H2B 0.1361 0.8448 0.3094 0.038 Uiso calc R 1 1 . .
C C3 0.46993(11) 0.80966(9) 0.36968(6) 0.0304(3) Uani d . 1 1 . .
H H3A 0.5262 0.7531 0.3863 0.037 Uiso calc R 1 1 . .
H H3B 0.5182 0.8374 0.3274 0.037 Uiso calc R 1 1 . .
C C4 0.24600(12) 0.73351(8) 0.41519(6) 0.0278(2) Uani d . 1 1 . .
H H4A 0.3012 0.6769 0.4325 0.033 Uiso calc R 1 1 . .
H H4B 0.1488 0.7110 0.4026 0.033 Uiso calc R 1 1 . .
C C5 0.22636(14) 0.94200(9) 0.38192(7) 0.0360(3) Uani d . 1 1 . .
H H5 0.1710 0.9995 0.3645 0.043 Uiso calc R 1 1 . .
C C6 0.37733(15) 0.97414(9) 0.40223(8) 0.0398(3) Uani d . 1 1 . .
H H6A 0.4255 1.0029 0.3603 0.048 Uiso calc R 1 1 . .
H H6B 0.3726 1.0242 0.4400 0.048 Uiso calc R 1 1 . .
C C7 0.46230(12) 0.88638(9) 0.42878(7) 0.0333(3) Uani d . 1 1 . .
H H7 0.5611 0.9074 0.4418 0.040 Uiso calc R 1 1 . .
C C8 0.38820(13) 0.84361(10) 0.49427(6) 0.0343(3) Uani d . 1 1 . .
H H8A 0.3833 0.8931 0.5324 0.041 Uiso calc R 1 1 . .
H H8B 0.4434 0.7874 0.5123 0.041 Uiso calc R 1 1 . .
C C9 0.23705(13) 0.81098(9) 0.47388(6) 0.0316(3) Uani d . 1 1 . .
H H9 0.1886 0.7827 0.5166 0.038 Uiso calc R 1 1 . .
C C10 0.15142(13) 0.89847(10) 0.44707(7) 0.0369(3) Uani d . 1 1 . .
H H10A 0.1442 0.9480 0.4851 0.044 Uiso calc R 1 1 . .
H H10B 0.0536 0.8777 0.4341 0.044 Uiso calc R 1 1 . .
C C11 0.22906(11) 0.65799(8) 0.25909(6) 0.0275(2) Uani d . 1 1 . .
C C12 0.28360(14) 0.59104(11) 0.20014(7) 0.0417(3) Uani d . 1 1 . .
H H12A 0.3506 0.5432 0.2210 0.050 Uiso calc R 1 1 . .
H H12B 0.3370 0.6302 0.1649 0.050 Uiso calc R 1 1 . .

loop_
_atom_site_aniso_label
_atom_site_aniso_U_11
_atom_site_aniso_U_22
_atom_site_aniso_U_33
_atom_site_aniso_U_12
_atom_site_aniso_U_13
_atom_site_aniso_U_23
Cl1 0.0435(2) 0.0562(2) 0.0463(2) -0.00949(15) -0.01151(14) -0.01454(15)
O1 0.0177(4) 0.0510(5) 0.0338(4) -0.0016(3) -0.0025(3) -0.0013(4)
N1 0.0165(4) 0.0365(5) 0.0311(5) -0.0006(3) 0.0008(3) -0.0052(4)
C1 0.0186(4) 0.0289(5) 0.0263(5) -0.0003(4) -0.0003(4) -0.0008(4)
C2 0.0311(6) 0.0326(6) 0.0313(6) 0.0019(5) -0.0032(5) 0.0047(5)
C3 0.0196(5) 0.0377(6) 0.0340(6) -0.0036(4) -0.0005(4) -0.0040(5)
C4 0.0259(5) 0.0288(5) 0.0287(5) -0.0026(4) 0.0014(4) 0.0022(4)
C5 0.0370(6) 0.0284(5) 0.0425(7) 0.0061(5) -0.0044(5) 0.0009(5)
C6 0.0448(7) 0.0296(6) 0.0450(8) -0.0077(5) 0.0000(6) -0.0006(5)
C7 0.0251(5) 0.0375(6) 0.0371(6) -0.0067(5) -0.0017(4) -0.0062(5)
C8 0.0338(6) 0.0390(6) 0.0302(6) 0.0002(5) -0.0050(5) -0.0048(5)
C9 0.0297(5) 0.0376(6) 0.0274(5) -0.0026(5) 0.0039(4) -0.0006(5)
C10 0.0291(6) 0.0408(7) 0.0407(7) 0.0054(5) 0.0025(5) -0.0089(5)
C11 0.0211(5) 0.0350(5) 0.0264(5) -0.0015(4) -0.0021(4) 0.0013(4)
C12 0.0292(6) 0.0578(8) 0.0380(6) -0.0083(6) 0.0008(5) -0.0170(6)

loop_
_atom_type_symbol
_atom_type_description
_atom_type_scat_dispersion_real
_atom_type_scat_dispersion_imag
_atom_type_scat_source
C C 0.0033 0.0016 'International Tables Vol C Tables 4.2.6.8 and 6.1.1.4'
H H 0.0000 0.0000 'International Tables Vol C Tables 4.2.6.8 and 6.1.1.4'
N N 0.0061 0.0033 'International Tables Vol C Tables 4.2.6.8 and 6.1.1.4'
O O 0.0106 0.0060 'International Tables Vol C Tables 4.2.6.8 and 6.1.1.4'
Cl Cl 0.1484 0.1585 'International Tables Vol C Tables 4.2.6.8 and 6.1.1.4'

loop_
_geom_angle_atom_site_label_1
_geom_angle_atom_site_label_2
_geom_angle_atom_site_label_3
_geom_angle_site_symmetry_1
_geom_angle_site_symmetry_3
_geom_angle
_geom_angle_publ_flag
C11 N1 C1 . . 125.80(9) ?
C11 N1 H1 . . 117.1 ?
C1 N1 H1 . . 117.1 ?
N1 C1 C4 . . 111.59(9) ?
N1 C1 C3 . . 106.53(9) ?
C4 C1 C3 . . 108.95(9) ?
N1 C1 C2 . . 111.04(9) ?
C4 C1 C2 . . 109.78(9) ?
C3 C1 C2 . . 108.85(9) ?
C5 C2 C1 . . 109.59(9) ?
C5 C2 H2A . . 109.8 ?
C1 C2 H2A . . 109.8 ?
C5 C2 H2B . . 109.8 ?
C1 C2 H2B . . 109.8 ?
H2A C2 H2B . . 108.2 ?
C7 C3 C1 . . 109.89(9) ?
C7 C3 H3A . . 109.7 ?
C1 C3 H3A . . 109.7 ?
C7 C3 H3B . . 109.7 ?
C1 C3 H3B . . 109.7 ?
H3A C3 H3B . . 108.2 ?
C1 C4 C9 . . 109.61(9) ?
C1 C4 H4A . . 109.7 ?
C9 C4 H4A . . 109.7 ?
C1 C4 H4B . . 109.7 ?
C9 C4 H4B . . 109.7 ?
H4A C4 H4B . . 108.2 ?
C6 C5 C10 . . 109.68(11) ?
C6 C5 C2 . . 109.72(10) ?
C10 C5 C2 . . 109.21(10) ?
C6 C5 H5 . . 109.4 ?
C10 C5 H5 . . 109.4 ?
C2 C5 H5 . . 109.4 ?
C7 C6 C5 . . 109.53(10) ?
C7 C6 H6A . . 109.8 ?
C5 C6 H6A . . 109.8 ?
C7 C6 H6B . . 109.8 ?
C5 C6 H6B . . 109.8 ?
H6A C6 H6B . . 108.2 ?
C6 C7 C8 . . 109.25(10) ?
C6 C7 C3 . . 109.32(10) ?
C8 C7 C3 . . 109.82(10) ?
C6 C7 H7 . . 109.5 ?
C8 C7 H7 . . 109.5 ?
C3 C7 H7 . . 109.5 ?
C7 C8 C9 . . 109.28(10) ?
C7 C8 H8A . . 109.8 ?
C9 C8 H8A . . 109.8 ?
C7 C8 H8B . . 109.8 ?
C9 C8 H8B . . 109.8 ?
H8A C8 H8B . . 108.3 ?
C10 C9 C8 . . 109.62(10) ?
C10 C9 C4 . . 109.71(10) ?
C8 C9 C4 . . 109.39(9) ?
C10 C9 H9 . . 109.4 ?
C8 C9 H9 . . 109.4 ?
C4 C9 H9 . . 109.4 ?
C9 C10 C5 . . 109.26(10) ?
C9 C10 H10A . . 109.8 ?
C5 C10 H10A . . 109.8 ?
C9 C10 H10B . . 109.8 ?
C5 C10 H10B . . 109.8 ?
H10A C10 H10B . . 108.3 ?
O1 C11 N1 . . 125.04(11) ?
O1 C11 C12 . . 122.81(10) ?
N1 C11 C12 . . 112.15(9) ?
C11 C12 Cl1 . . 112.84(9) ?
C11 C12 H12A . . 109.0 ?
Cl1 C12 H12A . . 109.0 ?
C11 C12 H12B . . 109.0 ?
Cl1 C12 H12B . . 109.0 ?
H12A C12 H12B . . 107.8 ?

loop_
_geom_bond_atom_site_label_1
_geom_bond_atom_site_label_2
_geom_bond_site_symmetry_2
_geom_bond_distance
_geom_bond_publ_flag
Cl1 C12 . 1.7567(13) ?
O1 C11 . 1.2293(13) ?
N1 C11 . 1.3340(14) ?
N1 C1 . 1.4729(14) ?
N1 H1 . 0.8800 ?
C1 C4 . 1.5304(15) ?
C1 C3 . 1.5354(14) ?
C1 C2 . 1.5366(15) ?
C2 C5 . 1.5334(17) ?
C2 H2A . 0.9900 ?
C2 H2B . 0.9900 ?
C3 C7 . 1.5335(16) ?
C3 H3A . 0.9900 ?
C3 H3B . 0.9900 ?
C4 C9 . 1.5357(16) ?
C4 H4A . 0.9900 ?
C4 H4B . 0.9900 ?
C5 C6 . 1.5298(18) ?
C5 C10 . 1.5329(19) ?
C5 H5 . 1.0000 ?
C6 C7 . 1.5293(18) ?
C6 H6A . 0.9900 ?
C6 H6B . 0.9900 ?
C7 C8 . 1.5303(17) ?
C7 H7 . 1.0000 ?
C8 C9 . 1.5336(16) ?
C8 H8A . 0.9900 ?
C8 H8B . 0.9900 ?
C9 C10 . 1.5312(18) ?
C9 H9 . 1.0000 ?
C10 H10A . 0.9900 ?
C10 H10B . 0.9900 ?
C11 C12 . 1.5283(17) ?
C12 H12A . 0.9900 ?
C12 H12B . 0.9900 ?

loop_
_geom_hbond_atom_site_label_D
_geom_hbond_atom_site_label_H
_geom_hbond_atom_site_label_A
_geom_hbond_site_symmetry_A
_geom_hbond_distance_DH
_geom_hbond_distance_HA
_geom_hbond_distance_DA
_geom_hbond_angle_DHA
N1 H1 O1 6_656 0.88 1.97 2.8301(12) 165

loop_
_geom_torsion_atom_site_label_1
_geom_torsion_atom_site_label_2
_geom_torsion_atom_site_label_3
_geom_torsion_atom_site_label_4
_geom_torsion_site_symmetry_1
_geom_torsion_site_symmetry_2
_geom_torsion_site_symmetry_3
_geom_torsion_site_symmetry_4
_geom_torsion
_geom_torsion_publ_flag
C11 N1 C1 C4 . . . . 62.57(14) ?
C11 N1 C1 C3 . . . . -178.63(11) ?
C11 N1 C1 C2 . . . . -60.26(14) ?
N1 C1 C2 C5 . . . . -176.69(9) ?
C4 C1 C2 C5 . . . . 59.45(12) ?
C3 C1 C2 C5 . . . . -59.73(12) ?
N1 C1 C3 C7 . . . . 179.85(9) ?
C4 C1 C3 C7 . . . . -59.64(12) ?
C2 C1 C3 C7 . . . . 60.05(12) ?
N1 C1 C4 C9 . . . . 177.60(9) ?
C3 C1 C4 C9 . . . . 60.26(11) ?
C2 C1 C4 C9 . . . . -58.85(12) ?
C1 C2 C5 C6 . . . . 60.02(13) ?
C1 C2 C5 C10 . . . . -60.23(13) ?
C10 C5 C6 C7 . . . . 60.04(14) ?
C2 C5 C6 C7 . . . . -59.92(14) ?
C5 C6 C7 C8 . . . . -60.38(13) ?
C5 C6 C7 C3 . . . . 59.83(13) ?
C1 C3 C7 C6 . . . . -60.28(13) ?
C1 C3 C7 C8 . . . . 59.57(13) ?
C6 C7 C8 C9 . . . . 60.43(13) ?
C3 C7 C8 C9 . . . . -59.46(13) ?
C7 C8 C9 C10 . . . . -60.35(13) ?
C7 C8 C9 C4 . . . . 59.99(13) ?
C1 C4 C9 C10 . . . . 59.49(12) ?
C1 C4 C9 C8 . . . . -60.79(12) ?
C8 C9 C10 C5 . . . . 59.74(13) ?
C4 C9 C10 C5 . . . . -60.40(13) ?
C6 C5 C10 C9 . . . . -59.57(13) ?
C2 C5 C10 C9 . . . . 60.70(13) ?
C1 N1 C11 O1 . . . . -3.61(19) ?
C1 N1 C11 C12 . . . . 176.78(10) ?
O1 C11 C12 Cl1 . . . . -0.73(17) ?
N1 C11 C12 Cl1 . . . . 178.88(9) ?

loop_
_cod_related_entry_id
_cod_related_entry_database
_cod_related_entry_code
1 ChemSpider 57735
